data_7125799
loop_
_publ_author_name
'Ohtsuki, Kazuaki'
'Walsgrove, Henry T. G.'
'Hayashi, Yoshihiro'
'Kawauchi, Susumu'
'Patrick, Brian O.'
'Gates, Derek P.'
'Ito, Shigekazu'

_publ_section_title
;
 Diels-Alder reactions of 1-phosphabutadienes: a highly selective route to
 P[double bond, length as m-dash]C-substituted phosphacyclohexenes.
;
_journal_issue 5
_journal_name_full 'Chemical communications (Cambridge, England)'
_journal_page_first 774
_journal_page_last 777
_journal_paper_doi 10.1039/c9cc08997g
_journal_volume 56
_journal_year 2020
_chemical_formula_sum 'C42 H64 Br2 P2'
_chemical_formula_weight 790.69
_space_group_crystal_system monoclinic
_space_group_IT_number 14
_space_group_name_Hall '-P 2ybc'
_space_group_name_H-M_alt 'P 1 21/c 1'
_atom_sites_solution_hydrogens geom
_audit_creation_method SHELXL-2014/7
_audit_update_record
;
2019-09-09 deposited with the CCDC.	2019-12-05 downloaded from the CCDC.
;
_cell_angle_alpha 90
_cell_angle_beta 93.829(2)
_cell_angle_gamma 90
_cell_formula_units_Z 4
_cell_length_a 15.4258(11)
_cell_length_b 10.0015(8)
_cell_length_c 26.8115(18)
_cell_measurement_reflns_used 279
_cell_measurement_temperature 133(2)
_cell_measurement_theta_max 27.478
_cell_measurement_theta_min 3.046
_cell_volume 4127.3(5)
_computing_structure_refinement 'SHELXL-2014/7 (Sheldrick, 2014)'
_diffrn_ambient_temperature 133(2)
_diffrn_measured_fraction_theta_full 0.888
_diffrn_measured_fraction_theta_max 0.897
_diffrn_measurement_device_type RAXIS-Rapid
_diffrn_radiation_type MoK\a
_diffrn_radiation_wavelength 0.71075
_diffrn_reflns_av_R_equivalents 0.1245
_diffrn_reflns_av_unetI/netI 0.1132
_diffrn_reflns_Laue_measured_fraction_full 0.888
_diffrn_reflns_Laue_measured_fraction_max 0.897
_diffrn_reflns_limit_h_max 19
_diffrn_reflns_limit_h_min -19
_diffrn_reflns_limit_k_max 12
_diffrn_reflns_limit_k_min -11
_diffrn_reflns_limit_l_max 34
_diffrn_reflns_limit_l_min -34
_diffrn_reflns_number 34209
_diffrn_reflns_point_group_measured_fraction_full 0.888
_diffrn_reflns_point_group_measured_fraction_max 0.897
_diffrn_reflns_theta_full 25.242
_diffrn_reflns_theta_max 27.478
_diffrn_reflns_theta_min 3.046
_exptl_absorpt_coefficient_mu 2.068
_exptl_absorpt_correction_T_max 0.865
_exptl_absorpt_correction_T_min 0.797
_exptl_absorpt_correction_type empirical
_exptl_crystal_colour colorless
_exptl_crystal_density_diffrn 1.272
_exptl_crystal_description platelet
_exptl_crystal_F_000 1664
_exptl_crystal_size_max 0.110
_exptl_crystal_size_mid 0.100
_exptl_crystal_size_min 0.070
_refine_diff_density_max 1.394
_refine_diff_density_min -1.039
_refine_diff_density_rms 0.151
_refine_ls_extinction_method none
_refine_ls_goodness_of_fit_ref 1.187
_refine_ls_hydrogen_treatment constr
_refine_ls_matrix_type full
_refine_ls_number_parameters 415
_refine_ls_number_reflns 8464
_refine_ls_number_restraints 0
_refine_ls_restrained_S_all 1.187
_refine_ls_R_factor_all 0.1525
_refine_ls_R_factor_gt 0.0865
_refine_ls_shift/su_max 0.001
_refine_ls_shift/su_mean 0.000
_refine_ls_structure_factor_coef Fsqd
_refine_ls_weighting_details 'w=1/[\s^2^(Fo^2^)+(0.1000P)^2^] where P=(Fo^2^+2Fc^2^)/3'
_refine_ls_weighting_scheme calc
_refine_ls_wR_factor_gt 0.1904
_refine_ls_wR_factor_ref 0.2323
_reflns_Friedel_coverage 0.000
_reflns_number_gt 4993
_reflns_number_total 8464
_reflns_threshold_expression 'I > 2\s(I)'
_cod_data_source_file c9cc08997g2.cif
_cod_data_source_block Ohtsuki
_cod_depositor_comments 'Adding full bibliography for 7125799--7125801.cif.'
_cod_original_sg_symbol_H-M 'P 21/c'
_cod_database_code 7125799
_shelx_shelxl_version_number 2014/7
_shelx_space_group_comment
;
The symmetry employed for this shelxl refinement is uniquely defined
by the following loop, which should always be used as a source of
symmetry information in preference to the above space-group names.
They are only intended as comments.
;
_shelx_estimated_absorpt_t_min 0.804
_shelx_estimated_absorpt_t_max 0.869

loop_
_space_group_symop_operation_xyz
'x, y, z'
'-x, y+1/2, -z+1/2'
'-x, -y, -z'
'x, -y-1/2, z-1/2'

loop_
_atom_site_label
_atom_site_type_symbol
_atom_site_fract_x
_atom_site_fract_y
_atom_site_fract_z
_atom_site_U_iso_or_equiv
_atom_site_adp_type
_atom_site_occupancy
_atom_site_site_symmetry_order
_atom_site_calc_flag
_atom_site_refinement_flags_posn
_atom_site_refinement_flags_adp
Br1 Br 0.89841(4) 0.55606(7) 0.77334(2) 0.0325(2) Uani 1 1 d . .
Br2 Br 0.99254(5) 0.65510(8) 0.54119(2) 0.0368(2) Uani 1 1 d . .
P2 P 0.89979(11) 0.60324(18) 0.64121(6) 0.0268(4) Uani 1 1 d . .
P1 P 0.73228(11) 0.39722(19) 0.72968(6) 0.0290(4) Uani 1 1 d . .
C11 C 0.7735(4) 0.3851(7) 0.8808(2) 0.0277(14) Uani 1 1 d . .
H11 H 0.8009 0.3263 0.9049 0.033 Uiso 1 1 calc R U
C12 C 0.7543(4) 0.3372(7) 0.8320(2) 0.0257(14) Uani 1 1 d . .
C26 C 0.7786(4) 0.8014(7) 0.6227(2) 0.0263(14) Uani 1 1 d . .
C25 C 0.7952(5) 0.6660(7) 0.6102(2) 0.0297(15) Uani 1 1 d . .
C30 C 0.7287(4) 0.5883(8) 0.5857(2) 0.0311(15) Uani 1 1 d . .
C28 C 0.6254(4) 0.7765(8) 0.5952(3) 0.0307(15) Uani 1 1 d . .
C1 C 0.8312(4) 0.4629(7) 0.7223(2) 0.0271(15) Uani 1 1 d . .
C7 C 0.7189(4) 0.4287(7) 0.7964(2) 0.0285(15) Uani 1 1 d . .
C31 C 0.8450(5) 0.9074(7) 0.6452(2) 0.0297(15) Uani 1 1 d . .
C8 C 0.6826(4) 0.5549(7) 0.8128(2) 0.0269(14) Uani 1 1 d . .
C9 C 0.7046(4) 0.5931(7) 0.8616(2) 0.0278(14) Uani 1 1 d . .
H9 H 0.6848 0.6773 0.8726 0.033 Uiso 1 1 calc R U
C4 C 1.0086(5) 0.3209(8) 0.6384(3) 0.0337(16) Uani 1 1 d . .
H4 H 1.0668 0.2860 0.6495 0.040 Uiso 1 1 calc R U
H4A H 0.9748 0.2460 0.6228 0.040 Uiso 1 1 calc R U
C17 C 0.7861(5) 0.5653(8) 0.9485(3) 0.0360(17) Uani 1 1 d . .
C5 C 0.9630(4) 0.3683(7) 0.6849(2) 0.0295(15) Uani 1 1 d . .
H5 H 1.0030 0.4283 0.7047 0.035 Uiso 1 1 calc R U
H5A H 0.9521 0.2894 0.7059 0.035 Uiso 1 1 calc R U
C29 C 0.6427(5) 0.6435(7) 0.5814(3) 0.0327(15) Uani 1 1 d . .
H29 H 0.5959 0.5888 0.5688 0.039 Uiso 1 1 calc R U
C24 C 0.7760(6) 0.1045(8) 0.8706(3) 0.0380(17) Uani 1 1 d . .
H24 H 0.8214 0.1402 0.8942 0.057 Uiso 1 1 calc R U
H24A H 0.7198 0.1087 0.8856 0.057 Uiso 1 1 calc R U
H24B H 0.7893 0.0114 0.8628 0.057 Uiso 1 1 calc R U
C42 C 0.8178(5) 0.3912(8) 0.5486(3) 0.0374(17) Uani 1 1 d . .
H42 H 0.8514 0.4577 0.5312 0.056 Uiso 1 1 calc R U
H42A H 0.8486 0.3681 0.5806 0.056 Uiso 1 1 calc R U
H42B H 0.8103 0.3108 0.5279 0.056 Uiso 1 1 calc R U
C27 C 0.6943(5) 0.8521(7) 0.6130(3) 0.0317(15) Uani 1 1 d . .
H27 H 0.6847 0.9443 0.6191 0.038 Uiso 1 1 calc R U
C2 C 0.9721(4) 0.5392(7) 0.5960(2) 0.0299(15) Uani 1 1 d . .
C6 C 0.8755(4) 0.4431(7) 0.6733(2) 0.0284(14) Uani 1 1 d . .
H6 H 0.8371 0.3870 0.6502 0.034 Uiso 1 1 calc R U
C10 C 0.7546(4) 0.5135(7) 0.8954(2) 0.0299(15) Uani 1 1 d . .
C3 C 1.0192(5) 0.4256(8) 0.6000(3) 0.0351(16) Uani 1 1 d . .
H3 H 1.0620 0.4115 0.5766 0.042 Uiso 1 1 calc R U
C39 C 0.7290(5) 0.4489(8) 0.5581(3) 0.0344(16) Uani 1 1 d . .
C23 C 0.8609(5) 0.1688(8) 0.8003(3) 0.0382(17) Uani 1 1 d . .
H23 H 0.9060 0.2109 0.8225 0.057 Uiso 1 1 calc R U
H23A H 0.8728 0.0728 0.7978 0.057 Uiso 1 1 calc R U
H23B H 0.8607 0.2094 0.7670 0.057 Uiso 1 1 calc R U
C33 C 0.9286(5) 0.9147(8) 0.6171(3) 0.0359(17) Uani 1 1 d . .
H33 H 0.9561 0.8263 0.6171 0.054 Uiso 1 1 calc R U
H33A H 0.9144 0.9432 0.5825 0.054 Uiso 1 1 calc R U
H33B H 0.9688 0.9792 0.6337 0.054 Uiso 1 1 calc R U
C34 C 0.8687(5) 0.8828(8) 0.7021(2) 0.0361(17) Uani 1 1 d . .
H34 H 0.8153 0.8782 0.7199 0.054 Uiso 1 1 calc R U
H34A H 0.9005 0.7984 0.7064 0.054 Uiso 1 1 calc R U
H34B H 0.9050 0.9564 0.7156 0.054 Uiso 1 1 calc R U
C21 C 0.7718(4) 0.1895(6) 0.8215(2) 0.0256(13) Uani 1 1 d . .
C32 C 0.8082(5) 1.0528(9) 0.6424(3) 0.0434(19) Uani 1 1 d . .
H32 H 0.7542 1.0568 0.6596 0.065 Uiso 1 1 calc R U
H32A H 0.8508 1.1144 0.6584 0.065 Uiso 1 1 calc R U
H32B H 0.7964 1.0784 0.6073 0.065 Uiso 1 1 calc R U
C41 C 0.6762(5) 0.3457(9) 0.5852(3) 0.0401(18) Uani 1 1 d . .
H41 H 0.6191 0.3832 0.5912 0.060 Uiso 1 1 calc R U
H41A H 0.6686 0.2652 0.5645 0.060 Uiso 1 1 calc R U
H41B H 0.7069 0.3226 0.6172 0.060 Uiso 1 1 calc R U
C13 C 0.6230(5) 0.6441(8) 0.7787(3) 0.0345(16) Uani 1 1 d . .
C40 C 0.6853(6) 0.4652(9) 0.5044(3) 0.0416(18) Uani 1 1 d . .
H40 H 0.6268 0.5023 0.5064 0.062 Uiso 1 1 calc R U
H40A H 0.7201 0.5258 0.4851 0.062 Uiso 1 1 calc R U
H40B H 0.6814 0.3778 0.4879 0.062 Uiso 1 1 calc R U
C16 C 0.5710(6) 0.7398(8) 0.8095(3) 0.045(2) Uani 1 1 d . .
H16 H 0.5374 0.6884 0.8327 0.068 Uiso 1 1 calc R U
H16A H 0.6108 0.8001 0.8285 0.068 Uiso 1 1 calc R U
H16B H 0.5313 0.7922 0.7871 0.068 Uiso 1 1 calc R U
C20 C 0.8859(5) 0.5507(10) 0.9547(3) 0.047(2) Uani 1 1 d . .
H20 H 0.9019 0.4574 0.9490 0.071 Uiso 1 1 calc R U
H20A H 0.9126 0.6082 0.9305 0.071 Uiso 1 1 calc R U
H20B H 0.9064 0.5771 0.9887 0.071 Uiso 1 1 calc R U
C22 C 0.6995(5) 0.1251(9) 0.7879(3) 0.0422(19) Uani 1 1 d . .
H22 H 0.7136 0.0310 0.7823 0.063 Uiso 1 1 calc R U
H22A H 0.6444 0.1309 0.8040 0.063 Uiso 1 1 calc R U
H22B H 0.6940 0.1721 0.7557 0.063 Uiso 1 1 calc R U
C14 C 0.5555(5) 0.5583(10) 0.7479(3) 0.053(2) Uani 1 1 d . .
H14 H 0.5228 0.5040 0.7705 0.079 Uiso 1 1 calc R U
H14A H 0.5155 0.6170 0.7282 0.079 Uiso 1 1 calc R U
H14B H 0.5855 0.4996 0.7254 0.079 Uiso 1 1 calc R U
C19 C 0.7456(6) 0.4801(9) 0.9873(3) 0.049(2) Uani 1 1 d . .
H19 H 0.7608 0.3862 0.9823 0.074 Uiso 1 1 calc R U
H19A H 0.7673 0.5088 1.0208 0.074 Uiso 1 1 calc R U
H19B H 0.6823 0.4903 0.9839 0.074 Uiso 1 1 calc R U
C38 C 0.5273(7) 0.9787(12) 0.5971(5) 0.076(3) Uani 1 1 d . .
H38 H 0.5666 1.0269 0.5762 0.114 Uiso 1 1 calc R U
H38A H 0.4677 1.0106 0.5898 0.114 Uiso 1 1 calc R U
H38B H 0.5446 0.9947 0.6325 0.114 Uiso 1 1 calc R U
C35 C 0.5317(5) 0.8297(9) 0.5861(3) 0.0406(18) Uani 1 1 d . .
C37 C 0.5010(7) 0.8117(12) 0.5301(4) 0.068(3) Uani 1 1 d . .
H37 H 0.5382 0.8647 0.5094 0.101 Uiso 1 1 calc R U
H37A H 0.5048 0.7172 0.5210 0.101 Uiso 1 1 calc R U
H37B H 0.4407 0.8421 0.5247 0.101 Uiso 1 1 calc R U
C15 C 0.6737(6) 0.7281(9) 0.7437(3) 0.050(2) Uani 1 1 d . .
H15 H 0.7079 0.6695 0.7233 0.075 Uiso 1 1 calc R U
H15A H 0.6331 0.7806 0.7218 0.075 Uiso 1 1 calc R U
H15B H 0.7126 0.7886 0.7632 0.075 Uiso 1 1 calc R U
C18 C 0.7614(7) 0.7079(10) 0.9572(3) 0.058(2) Uani 1 1 d . .
H18 H 0.7870 0.7652 0.9325 0.087 Uiso 1 1 calc R U
H18A H 0.6980 0.7166 0.9540 0.087 Uiso 1 1 calc R U
H18B H 0.7831 0.7351 0.9909 0.087 Uiso 1 1 calc R U
C36 C 0.4726(7) 0.7463(13) 0.6169(5) 0.084(4) Uani 1 1 d . .
H36 H 0.4783 0.6517 0.6082 0.127 Uiso 1 1 calc R U
H36A H 0.4891 0.7587 0.6526 0.127 Uiso 1 1 calc R U
H36B H 0.4122 0.7746 0.6099 0.127 Uiso 1 1 calc R U

loop_
_atom_site_aniso_label
_atom_site_aniso_U_11
_atom_site_aniso_U_22
_atom_site_aniso_U_33
_atom_site_aniso_U_23
_atom_site_aniso_U_13
_atom_site_aniso_U_12
Br1 0.0331(4) 0.0334(4) 0.0311(3) -0.0043(3) 0.0029(3) -0.0044(3)
Br2 0.0483(4) 0.0314(4) 0.0319(4) 0.0039(3) 0.0121(3) 0.0032(3)
P2 0.0292(8) 0.0239(9) 0.0276(8) -0.0004(7) 0.0040(7) 0.0010(7)
P1 0.0295(8) 0.0334(11) 0.0241(8) 0.0002(7) 0.0030(7) -0.0003(8)
C11 0.036(4) 0.023(4) 0.025(3) 0.000(3) 0.005(3) 0.001(3)
C12 0.022(3) 0.030(4) 0.026(3) -0.006(3) 0.004(3) 0.001(3)
C26 0.033(3) 0.024(4) 0.022(3) 0.005(2) 0.000(3) 0.002(3)
C25 0.035(3) 0.033(4) 0.022(3) -0.003(3) 0.004(3) -0.002(3)
C30 0.030(3) 0.033(4) 0.031(3) -0.001(3) 0.008(3) -0.002(3)
C28 0.022(3) 0.032(4) 0.037(3) 0.001(3) 0.001(3) 0.006(3)
C1 0.029(3) 0.036(4) 0.017(3) 0.006(3) 0.009(3) 0.010(3)
C7 0.032(3) 0.026(4) 0.028(3) -0.003(3) 0.006(3) -0.007(3)
C31 0.035(4) 0.020(4) 0.035(3) 0.004(3) 0.004(3) -0.007(3)
C8 0.028(3) 0.026(4) 0.027(3) 0.006(3) 0.003(3) -0.002(3)
C9 0.037(4) 0.013(3) 0.035(3) -0.001(3) 0.014(3) -0.001(3)
C4 0.032(4) 0.033(4) 0.037(3) 0.002(3) 0.010(3) 0.012(3)
C17 0.047(4) 0.031(4) 0.030(3) -0.009(3) 0.005(3) -0.012(3)
C5 0.033(3) 0.030(4) 0.026(3) 0.009(3) 0.000(3) 0.007(3)
C29 0.030(3) 0.027(4) 0.039(4) -0.008(3) -0.006(3) -0.003(3)
C24 0.057(5) 0.019(4) 0.038(4) 0.000(3) 0.001(4) -0.001(3)
C42 0.043(4) 0.032(4) 0.038(4) -0.018(3) 0.006(3) -0.002(3)
C27 0.040(4) 0.019(4) 0.036(3) -0.001(3) 0.003(3) 0.001(3)
C2 0.030(3) 0.031(4) 0.029(3) -0.002(3) 0.003(3) 0.003(3)
C6 0.033(3) 0.026(4) 0.026(3) -0.004(3) 0.007(3) 0.005(3)
C10 0.030(3) 0.029(4) 0.031(3) -0.015(3) 0.006(3) -0.006(3)
C3 0.029(3) 0.040(5) 0.036(3) 0.001(3) 0.007(3) 0.002(3)
C39 0.036(4) 0.034(4) 0.032(3) -0.003(3) 0.002(3) -0.005(3)
C23 0.038(4) 0.035(4) 0.042(4) -0.002(3) 0.012(3) 0.007(3)
C33 0.046(4) 0.031(4) 0.032(3) 0.005(3) 0.012(3) -0.007(3)
C34 0.038(4) 0.043(5) 0.027(3) -0.002(3) 0.001(3) -0.002(3)
C21 0.035(3) 0.011(3) 0.031(3) -0.001(2) 0.006(3) 0.000(3)
C32 0.042(4) 0.036(5) 0.052(4) -0.005(4) 0.002(4) 0.007(4)
C41 0.043(4) 0.041(5) 0.037(4) 0.001(3) 0.001(3) -0.008(4)
C13 0.035(4) 0.034(4) 0.036(3) 0.002(3) 0.007(3) 0.009(3)
C40 0.054(5) 0.040(5) 0.030(3) 0.002(3) -0.003(3) 0.002(4)
C16 0.048(4) 0.034(5) 0.054(4) 0.014(4) 0.012(4) 0.022(4)
C20 0.042(4) 0.057(6) 0.042(4) -0.019(4) 0.003(4) -0.012(4)
C22 0.043(4) 0.046(5) 0.036(4) -0.002(3) -0.008(3) -0.001(4)
C14 0.033(4) 0.063(6) 0.062(5) 0.010(4) -0.002(4) 0.010(4)
C19 0.071(6) 0.045(5) 0.034(4) 0.004(3) 0.014(4) -0.014(4)
C38 0.057(6) 0.060(7) 0.110(8) -0.030(6) -0.004(6) 0.029(5)
C35 0.027(3) 0.040(5) 0.054(4) 0.005(4) -0.003(3) 0.001(3)
C37 0.052(5) 0.063(7) 0.084(7) -0.002(6) -0.027(5) 0.016(5)
C15 0.054(5) 0.052(6) 0.046(4) 0.015(4) 0.025(4) 0.014(4)
C18 0.079(7) 0.037(5) 0.058(5) -0.021(4) 0.003(5) 0.000(5)
C36 0.048(5) 0.076(9) 0.132(10) 0.054(8) 0.031(6) 0.017(5)

loop_
_atom_type_symbol
_atom_type_description
_atom_type_scat_dispersion_real
_atom_type_scat_dispersion_imag
_atom_type_scat_source
C C 0.0033 0.0016 'International Tables Vol C Tables 4.2.6.8 and 6.1.1.4'
H H 0.0000 0.0000 'International Tables Vol C Tables 4.2.6.8 and 6.1.1.4'
Br Br -0.2901 2.4595 'International Tables Vol C Tables 4.2.6.8 and 6.1.1.4'
P P 0.1023 0.0942 'International Tables Vol C Tables 4.2.6.8 and 6.1.1.4'

loop_
_geom_angle_atom_site_label_1
_geom_angle_atom_site_label_2
_geom_angle_atom_site_label_3
_geom_angle
C2 P2 C6 99.0(3)
C2 P2 C25 111.8(3)
C6 P2 C25 107.4(3)
C1 P1 C7 102.0(3)
C10 C11 C12 123.1(6)
C10 C11 H11 118.5
C12 C11 H11 118.5
C11 C12 C7 117.3(6)
C11 C12 C21 118.1(6)
C7 C12 C21 124.6(6)
C27 C26 C25 118.7(6)
C27 C26 C31 113.6(6)
C25 C26 C31 127.7(6)
C30 C25 C26 119.7(6)
C30 C25 P2 126.8(6)
C26 C25 P2 112.2(5)
C25 C30 C29 117.7(7)
C25 C30 C39 132.7(6)
C29 C30 C39 109.5(6)
C27 C28 C29 117.3(6)
C27 C28 C35 124.3(7)
C29 C28 C35 118.3(7)
C6 C1 P1 120.6(5)
C6 C1 Br1 115.2(5)
P1 C1 Br1 124.1(3)
C12 C7 C8 119.7(6)
C12 C7 P1 119.0(5)
C8 C7 P1 120.8(5)
C33 C31 C32 104.3(6)
C33 C31 C34 109.6(6)
C32 C31 C34 104.7(6)
C33 C31 C26 113.1(6)
C32 C31 C26 112.7(6)
C34 C31 C26 111.8(5)
C9 C8 C7 116.7(6)
C9 C8 C13 120.0(6)
C7 C8 C13 123.2(6)
C8 C9 C10 123.1(6)
C8 C9 H9 118.5
C10 C9 H9 118.5
C3 C4 C5 114.9(6)
C3 C4 H4 108.5
C5 C4 H4 108.5
C3 C4 H4A 108.5
C5 C4 H4A 108.5
H4 C4 H4A 107.5
C18 C17 C19 107.9(7)
C18 C17 C20 109.6(7)
C19 C17 C20 109.1(7)
C18 C17 C10 113.0(7)
C19 C17 C10 108.8(6)
C20 C17 C10 108.4(6)
C4 C5 C6 115.0(5)
C4 C5 H5 108.5
C6 C5 H5 108.5
C4 C5 H5A 108.5
C6 C5 H5A 108.5
H5 C5 H5A 107.5
C28 C29 C30 122.2(6)
C28 C29 H29 118.9
C30 C29 H29 118.9
C21 C24 H24 109.5
C21 C24 H24A 109.5
H24 C24 H24A 109.5
C21 C24 H24B 109.5
H24 C24 H24B 109.5
H24A C24 H24B 109.5
C39 C42 H42 109.5
C39 C42 H42A 109.5
H42 C42 H42A 109.5
C39 C42 H42B 109.5
H42 C42 H42B 109.5
H42A C42 H42B 109.5
C28 C27 C26 123.7(7)
C28 C27 H27 118.2
C26 C27 H27 118.2
C3 C2 P2 126.5(5)
C3 C2 Br2 117.1(5)
P2 C2 Br2 116.0(4)
C1 C6 C5 108.8(5)
C1 C6 P2 113.5(5)
C5 C6 P2 107.8(5)
C1 C6 H6 108.9
C5 C6 H6 108.9
P2 C6 H6 108.9
C11 C10 C9 117.6(6)
C11 C10 C17 120.6(7)
C9 C10 C17 121.8(6)
C2 C3 C4 124.4(6)
C2 C3 H3 117.8
C4 C3 H3 117.8
C42 C39 C41 109.7(7)
C42 C39 C40 103.0(6)
C41 C39 C40 107.3(6)
C42 C39 C30 116.4(6)
C41 C39 C30 110.8(6)
C40 C39 C30 109.1(6)
C21 C23 H23 109.5
C21 C23 H23A 109.5
H23 C23 H23A 109.5
C21 C23 H23B 109.5
H23 C23 H23B 109.5
H23A C23 H23B 109.5
C31 C33 H33 109.5
C31 C33 H33A 109.5
H33 C33 H33A 109.5
C31 C33 H33B 109.5
H33 C33 H33B 109.5
H33A C33 H33B 109.5
C31 C34 H34 109.5
C31 C34 H34A 109.5
H34 C34 H34A 109.5
C31 C34 H34B 109.5
H34 C34 H34B 109.5
H34A C34 H34B 109.5
C22 C21 C12 112.6(6)
C22 C21 C23 111.1(6)
C12 C21 C23 111.8(6)
C22 C21 C24 104.7(6)
C12 C21 C24 111.6(5)
C23 C21 C24 104.6(6)
C31 C32 H32 109.5
C31 C32 H32A 109.5
H32 C32 H32A 109.5
C31 C32 H32B 109.5
H32 C32 H32B 109.5
H32A C32 H32B 109.5
C39 C41 H41 109.5
C39 C41 H41A 109.5
H41 C41 H41A 109.5
C39 C41 H41B 109.5
H41 C41 H41B 109.5
H41A C41 H41B 109.5
C15 C13 C16 107.4(7)
C15 C13 C8 112.2(6)
C16 C13 C8 111.0(6)
C15 C13 C14 109.4(7)
C16 C13 C14 106.1(7)
C8 C13 C14 110.5(7)
C39 C40 H40 109.5
C39 C40 H40A 109.5
H40 C40 H40A 109.5
C39 C40 H40B 109.5
H40 C40 H40B 109.5
H40A C40 H40B 109.5
C13 C16 H16 109.5
C13 C16 H16A 109.5
H16 C16 H16A 109.5
C13 C16 H16B 109.5
H16 C16 H16B 109.5
H16A C16 H16B 109.5
C17 C20 H20 109.5
C17 C20 H20A 109.5
H20 C20 H20A 109.5
C17 C20 H20B 109.5
H20 C20 H20B 109.5
H20A C20 H20B 109.5
C21 C22 H22 109.5
C21 C22 H22A 109.5
H22 C22 H22A 109.5
C21 C22 H22B 109.5
H22 C22 H22B 109.5
H22A C22 H22B 109.5
C13 C14 H14 109.5
C13 C14 H14A 109.5
H14 C14 H14A 109.5
C13 C14 H14B 109.5
H14 C14 H14B 109.5
H14A C14 H14B 109.5
C17 C19 H19 109.5
C17 C19 H19A 109.5
H19 C19 H19A 109.5
C17 C19 H19B 109.5
H19 C19 H19B 109.5
H19A C19 H19B 109.5
C35 C38 H38 109.5
C35 C38 H38A 109.5
H38 C38 H38A 109.5
C35 C38 H38B 109.5
H38 C38 H38B 109.5
H38A C38 H38B 109.5
C36 C35 C38 113.4(9)
C36 C35 C28 108.3(7)
C38 C35 C28 111.1(7)
C36 C35 C37 107.9(9)
C38 C35 C37 106.6(8)
C28 C35 C37 109.5(7)
C35 C37 H37 109.5
C35 C37 H37A 109.5
H37 C37 H37A 109.5
C35 C37 H37B 109.5
H37 C37 H37B 109.5
H37A C37 H37B 109.5
C13 C15 H15 109.5
C13 C15 H15A 109.5
H15 C15 H15A 109.5
C13 C15 H15B 109.5
H15 C15 H15B 109.5
H15A C15 H15B 109.5
C17 C18 H18 109.5
C17 C18 H18A 109.5
H18 C18 H18A 109.5
C17 C18 H18B 109.5
H18 C18 H18B 109.5
H18A C18 H18B 109.5
C35 C36 H36 109.5
C35 C36 H36A 109.5
H36 C36 H36A 109.5
C35 C36 H36B 109.5
H36 C36 H36B 109.5
H36A C36 H36B 109.5

loop_
_geom_bond_atom_site_label_1
_geom_bond_atom_site_label_2
_geom_bond_distance
Br1 C1 1.905(7)
Br2 C2 1.914(7)
P2 C2 1.818(6)
P2 C6 1.868(7)
P2 C25 1.872(8)
P1 C1 1.685(7)
P1 C7 1.840(6)
C11 C10 1.379(10)
C11 C12 1.406(9)
C11 H11 0.9500
C12 C7 1.408(10)
C12 C21 1.531(9)
C26 C27 1.404(10)
C26 C25 1.422(10)
C26 C31 1.567(10)
C25 C30 1.414(10)
C30 C29 1.434(10)
C30 C39 1.579(10)
C28 C27 1.364(10)
C28 C29 1.411(10)
C28 C35 1.545(10)
C1 C6 1.533(8)
C7 C8 1.460(10)
C31 C33 1.539(9)
C31 C32 1.561(11)
C31 C34 1.564(9)
C8 C9 1.383(9)
C8 C13 1.537(10)
C9 C10 1.400(10)
C9 H9 0.9500
C4 C3 1.486(10)
C4 C5 1.545(9)
C4 H4 0.9900
C4 H4A 0.9900
C17 C18 1.498(12)
C17 C19 1.512(10)
C17 C20 1.543(12)
C17 C10 1.561(9)
C5 C6 1.556(9)
C5 H5 0.9900
C5 H5A 0.9900
C29 H29 0.9500
C24 C21 1.564(9)
C24 H24 0.9800
C24 H24A 0.9800
C24 H24B 0.9800
C42 C39 1.522(10)
C42 H42 0.9800
C42 H42A 0.9800
C42 H42B 0.9800
C27 H27 0.9500
C2 C3 1.349(11)
C6 H6 1.0000
C3 H3 0.9500
C39 C41 1.529(10)
C39 C40 1.557(10)
C23 C21 1.537(9)
C23 H23 0.9800
C23 H23A 0.9800
C23 H23B 0.9800
C33 H33 0.9800
C33 H33A 0.9800
C33 H33B 0.9800
C34 H34 0.9800
C34 H34A 0.9800
C34 H34B 0.9800
C21 C22 1.530(10)
C32 H32 0.9800
C32 H32A 0.9800
C32 H32B 0.9800
C41 H41 0.9800
C41 H41A 0.9800
C41 H41B 0.9800
C13 C15 1.516(10)
C13 C16 1.527(10)
C13 C14 1.545(12)
C40 H40 0.9800
C40 H40A 0.9800
C40 H40B 0.9800
C16 H16 0.9800
C16 H16A 0.9800
C16 H16B 0.9800
C20 H20 0.9800
C20 H20A 0.9800
C20 H20B 0.9800
C22 H22 0.9800
C22 H22A 0.9800
C22 H22B 0.9800
C14 H14 0.9800
C14 H14A 0.9800
C14 H14B 0.9800
C19 H19 0.9800
C19 H19A 0.9800
C19 H19B 0.9800
C38 C35 1.522(14)
C38 H38 0.9800
C38 H38A 0.9800
C38 H38B 0.9800
C35 C36 1.519(12)
C35 C37 1.554(13)
C37 H37 0.9800
C37 H37A 0.9800
C37 H37B 0.9800
C15 H15 0.9800
C15 H15A 0.9800
C15 H15B 0.9800
C18 H18 0.9800
C18 H18A 0.9800
C18 H18B 0.9800
C36 H36 0.9800
C36 H36A 0.9800
C36 H36B 0.9800

loop_
_geom_torsion_atom_site_label_1
_geom_torsion_atom_site_label_2
_geom_torsion_atom_site_label_3
_geom_torsion_atom_site_label_4
_geom_torsion
C10 C11 C12 C7 3.9(10)
C10 C11 C12 C21 -175.1(6)
C27 C26 C25 C30 3.8(9)
C31 C26 C25 C30 -173.8(6)
C27 C26 C25 P2 -164.3(5)
C31 C26 C25 P2 18.1(8)
C2 P2 C25 C30 68.9(6)
C6 P2 C25 C30 -38.6(6)
C2 P2 C25 C26 -124.0(5)
C6 P2 C25 C26 128.5(5)
C26 C25 C30 C29 -9.6(9)
P2 C25 C30 C29 156.7(5)
C26 C25 C30 C39 166.7(6)
P2 C25 C30 C39 -27.1(10)
C7 P1 C1 C6 171.8(5)
C7 P1 C1 Br1 -4.5(5)
C11 C12 C7 C8 -16.1(9)
C21 C12 C7 C8 162.9(6)
C11 C12 C7 P1 155.9(5)
C21 C12 C7 P1 -25.1(8)
C1 P1 C7 C12 -84.6(6)
C1 P1 C7 C8 87.3(6)
C27 C26 C31 C33 -129.1(6)
C25 C26 C31 C33 48.7(9)
C27 C26 C31 C32 -11.1(8)
C25 C26 C31 C32 166.7(6)
C27 C26 C31 C34 106.6(7)
C25 C26 C31 C34 -75.7(8)
C12 C7 C8 C9 16.0(9)
P1 C7 C8 C9 -155.7(5)
C12 C7 C8 C13 -164.2(6)
P1 C7 C8 C13 24.0(9)
C7 C8 C9 C10 -3.8(9)
C13 C8 C9 C10 176.5(6)
C3 C4 C5 C6 50.8(9)
C27 C28 C29 C30 0.1(10)
C35 C28 C29 C30 176.2(6)
C25 C30 C29 C28 7.7(10)
C39 C30 C29 C28 -169.4(6)
C29 C28 C27 C26 -6.5(10)
C35 C28 C27 C26 177.7(6)
C25 C26 C27 C28 4.6(10)
C31 C26 C27 C28 -177.4(6)
C6 P2 C2 C3 -23.5(8)
C25 P2 C2 C3 -136.3(7)
C6 P2 C2 Br2 163.9(4)
C25 P2 C2 Br2 51.0(5)
P1 C1 C6 C5 -119.8(6)
Br1 C1 C6 C5 56.8(7)
P1 C1 C6 P2 120.2(5)
Br1 C1 C6 P2 -63.2(6)
C4 C5 C6 C1 170.7(6)
C4 C5 C6 P2 -65.8(7)
C2 P2 C6 C1 167.1(5)
C25 P2 C6 C1 -76.6(5)
C2 P2 C6 C5 46.5(5)
C25 P2 C6 C5 162.8(4)
C12 C11 C10 C9 8.0(10)
C12 C11 C10 C17 -173.6(6)
C8 C9 C10 C11 -7.9(9)
C8 C9 C10 C17 173.7(6)
C18 C17 C10 C11 178.6(7)
C19 C17 C10 C11 -61.6(9)
C20 C17 C10 C11 56.9(9)
C18 C17 C10 C9 -3.1(10)
C19 C17 C10 C9 116.7(8)
C20 C17 C10 C9 -124.8(7)
P2 C2 C3 C4 10.8(12)
Br2 C2 C3 C4 -176.6(6)
C5 C4 C3 C2 -20.0(11)
C25 C30 C39 C42 -10.0(11)
C29 C30 C39 C42 166.5(6)
C25 C30 C39 C41 116.2(8)
C29 C30 C39 C41 -67.3(8)
C25 C30 C39 C40 -125.9(8)
C29 C30 C39 C40 50.6(8)
C11 C12 C21 C22 138.7(6)
C7 C12 C21 C22 -40.3(8)
C11 C12 C21 C23 -95.4(7)
C7 C12 C21 C23 85.6(8)
C11 C12 C21 C24 21.3(8)
C7 C12 C21 C24 -157.7(6)
C9 C8 C13 C15 100.1(8)
C7 C8 C13 C15 -79.7(9)
C9 C8 C13 C16 -20.1(9)
C7 C8 C13 C16 160.2(7)
C9 C8 C13 C14 -137.5(7)
C7 C8 C13 C14 42.8(8)
C27 C28 C35 C36 -122.3(9)
C29 C28 C35 C36 61.9(10)
C27 C28 C35 C38 2.9(11)
C29 C28 C35 C38 -172.9(8)
C27 C28 C35 C37 120.3(9)
C29 C28 C35 C37 -55.5(9)
